data_4338513
loop_
_publ_author_name
'Yeon, Jeongho'
'Smith, Mark D.'
'Tapp, Joshua'
'M\"oller, Angela'
'Zur Loye, Hans-Conrad'

_publ_section_title
;
 Mild Hydrothermal Crystal Growth, Structure, and Magnetic Properties of
 Ternary U(IV) Containing Fluorides: LiUF5, KU2F9, K7U6F31, RbUF5, RbU2F9,
 and RbU3F13.
;
_journal_issue 12
_journal_name_full 'Inorganic chemistry'
_journal_page_first 6289
_journal_page_last 6298
_journal_paper_doi 10.1021/ic5008507
_journal_volume 53
_journal_year 2014
_chemical_formula_moiety 'F31 K7 U6'
_chemical_formula_sum 'F31 K7 U6'
_chemical_formula_weight 2290.88
_chemical_name_systematic
;
 ? 
;
_space_group_crystal_system trigonal
_space_group_IT_number 148
_space_group_name_Hall '-R 3'
_space_group_name_H-M_alt 'R -3'
_symmetry_space_group_name_Hall '-R 3'
_symmetry_space_group_name_H-M 'R -3 :H'
_atom_sites_solution_primary direct
_atom_sites_solution_secondary difmap
_audit_creation_date 2013-01-24
_audit_creation_method
;
  Olex2 1.2
  (compiled Dec  5 2012 16:17:34, GUI svn.r4385)
;
_cell_angle_alpha 90.00
_cell_angle_beta 90.00
_cell_angle_gamma 120.00
_cell_formula_units_Z 3
_cell_length_a 15.1426(8)
_cell_length_b 15.1426(8)
_cell_length_c 10.3856(10)
_cell_measurement_reflns_used 3229
_cell_measurement_temperature 295(2)
_cell_measurement_theta_max 30.10
_cell_measurement_theta_min 2.50
_cell_volume 2062.4(3)
_computing_cell_refinement 'SAINT v6.45A (Bruker, 2003)'
_computing_data_reduction 'SAINT v6.45A (Bruker, 2003)'
_computing_molecular_graphics
;
O. V. Dolomanov, L. J. Bourhis, R. J. Gildea, J. A. K. Howard and H. Puschmann,
OLEX2: a complete structure solution, refinement and analysis program.
J. Appl. Cryst. (2009). 42, 339-341.
;
_computing_publication_material
;
O. V. Dolomanov, L. J. Bourhis, R. J. Gildea, J. A. K. Howard and H. Puschmann,
OLEX2: a complete structure solution, refinement and analysis program.
J. Appl. Cryst. (2009). 42, 339-341.
;
_computing_structure_refinement
;
SHELXL, G.M. Sheldrick, Acta Cryst.
(2008). A64, 112-122
;
_computing_structure_solution
;
SHELXS, G.M. Sheldrick, Acta Cryst.
(2008). A64, 112-122
;
_diffrn_ambient_temperature 295(2)
_diffrn_measured_fraction_theta_full 1.000
_diffrn_measured_fraction_theta_max 1.000
_diffrn_measurement_device_type 'CCD area detector'
_diffrn_measurement_method 'phi and omega scans'
_diffrn_radiation_monochromator graphite
_diffrn_radiation_type MoK\a
_diffrn_radiation_wavelength 0.71073
_diffrn_reflns_av_R_equivalents 0.0556
_diffrn_reflns_av_unetI/netI 0.0307
_diffrn_reflns_limit_h_max 22
_diffrn_reflns_limit_h_min -23
_diffrn_reflns_limit_k_max 23
_diffrn_reflns_limit_k_min -22
_diffrn_reflns_limit_l_max 15
_diffrn_reflns_limit_l_min -15
_diffrn_reflns_number 16928
_diffrn_reflns_theta_full 33.13
_diffrn_reflns_theta_max 33.13
_diffrn_reflns_theta_min 2.50
_diffrn_source 'fine-focus sealed tube'
_diffrn_source_current 37.0
_diffrn_source_power 1.739
_diffrn_source_target Mo
_diffrn_source_voltage 47.0
_exptl_absorpt_coefficient_mu 36.475
_exptl_absorpt_correction_T_max 1
_exptl_absorpt_correction_T_min 0.441793
_exptl_absorpt_correction_type multi-scan
_exptl_absorpt_process_details
;
SADABS v.2.10 (Bruker,2003) was used for absorption correction.
R(int) was 0.1699 before and 0.0461 after correction.
The Ratio of minimum to maximum transmission is 0.4418.
The \l/2 correction factor is 0.0015.
;
_exptl_crystal_colour green
_exptl_crystal_colour_primary green
_exptl_crystal_density_diffrn 5.534
_exptl_crystal_density_method 'not measured'
_exptl_crystal_description fragment
_exptl_crystal_F_000 2892
_exptl_crystal_preparation 'Fragment cleaved from aggregation'
_exptl_crystal_size_max 0.06
_exptl_crystal_size_mid 0.04
_exptl_crystal_size_min 0.03
_refine_diff_density_max 3.633
_refine_diff_density_min -1.717
_refine_diff_density_rms 0.485
_refine_ls_extinction_method none
_refine_ls_goodness_of_fit_ref 1.109
_refine_ls_matrix_type full
_refine_ls_number_parameters 70
_refine_ls_number_reflns 1756
_refine_ls_number_restraints 0
_refine_ls_restrained_S_all 1.109
_refine_ls_R_factor_all 0.0492
_refine_ls_R_factor_gt 0.0395
_refine_ls_shift/su_max 0.001
_refine_ls_shift/su_mean 0.000
_refine_ls_structure_factor_coef Fsqd
_refine_ls_weighting_details 'calc w=1/[\s^2^(Fo^2^)+(0.0609P)^2^+12.5659P] where P=(Fo^2^+2Fc^2^)/3'
_refine_ls_weighting_scheme calc
_refine_ls_wR_factor_gt 0.1008
_refine_ls_wR_factor_ref 0.1055
_reflns_number_gt 1516
_reflns_number_total 1756
_reflns_threshold_expression >2sigma(I)
_cod_data_source_file ic5008507_si_002.cif
_cod_data_source_block K7U6F31
_cod_depositor_comments 'Adding full bibliography for 4338511--4338516.cif.'
_cod_database_code 4338513

loop_
_space_group_symop_id
_space_group_symop_operation_xyz
1 'x, y, z'
2 '-y, x-y, z'
3 '-x+y, -x, z'
4 'x+2/3, y+1/3, z+1/3'
5 '-y+2/3, x-y+1/3, z+1/3'
6 '-x+y+2/3, -x+1/3, z+1/3'
7 'x+1/3, y+2/3, z+2/3'
8 '-y+1/3, x-y+2/3, z+2/3'
9 '-x+y+1/3, -x+2/3, z+2/3'
10 '-x, -y, -z'
11 'y, -x+y, -z'
12 'x-y, x, -z'
13 '-x+2/3, -y+1/3, -z+1/3'
14 'y+2/3, -x+y+1/3, -z+1/3'
15 'x-y+2/3, x+1/3, -z+1/3'
16 '-x+1/3, -y+2/3, -z+2/3'
17 'y+1/3, -x+y+2/3, -z+2/3'
18 'x-y+1/3, x+2/3, -z+2/3'

loop_
_atom_site_label
_atom_site_type_symbol
_atom_site_fract_x
_atom_site_fract_y
_atom_site_fract_z
_atom_site_U_iso_or_equiv
_atom_site_adp_type
_atom_site_occupancy
_atom_site_symmetry_multiplicity
_atom_site_calc_flag
_atom_site_refinement_flags
U1 U 0.46932(2) 0.614416(19) 0.48959(3) 0.01676(11) Uani 1 1 d .
K1 K 0.41758(14) 0.43805(14) 0.16246(16) 0.0236(4) Uani 1 1 d .
K2 K 0.3333 0.6667 0.1667 0.0298(9) Uani 1 6 d S
F1 F 0.4261(3) 0.4473(3) 0.4257(4) 0.0187(9) Uani 1 1 d .
F2 F 0.4611(4) 0.6126(3) 0.2797(5) 0.0250(11) Uani 1 1 d .
F3 F 0.4597(5) 0.7577(4) 0.4447(6) 0.0370(13) Uani 1 1 d .
F4 F 0.6249(3) 0.7219(4) 0.4274(5) 0.0228(9) Uani 1 1 d .
F5 F 0.3796(4) 0.5068(4) 0.6622(5) 0.0290(10) Uani 1 1 d .
F6 F 0.331(14) 0.646(8) 0.601(3) 0.077(18) Uiso 0.166667 1 d P

loop_
_atom_site_aniso_label
_atom_site_aniso_U_11
_atom_site_aniso_U_22
_atom_site_aniso_U_33
_atom_site_aniso_U_23
_atom_site_aniso_U_13
_atom_site_aniso_U_12
U1 0.01752(15) 0.01507(15) 0.01647(16) 0.00006(8) -0.00067(9) 0.00724(10)
K1 0.0235(8) 0.0224(8) 0.0212(8) -0.0024(6) -0.0004(6) 0.0087(6)
K2 0.0301(14) 0.0301(14) 0.029(2) 0.000 0.000 0.0151(7)
F1 0.021(2) 0.019(2) 0.018(2) -0.0017(16) -0.0052(16) 0.0116(17)
F2 0.034(3) 0.024(2) 0.016(2) -0.0007(16) -0.0029(18) 0.013(2)
F3 0.052(3) 0.030(3) 0.043(3) -0.012(2) -0.013(3) 0.031(3)
F4 0.017(2) 0.025(2) 0.025(2) 0.0037(19) 0.0006(17) 0.0101(18)
F5 0.028(3) 0.034(3) 0.022(2) 0.0053(19) 0.0082(19) 0.013(2)

loop_
_atom_type_symbol
_atom_type_description
_atom_type_scat_dispersion_real
_atom_type_scat_dispersion_imag
_atom_type_scat_source
F F 0.0171 0.0103 'International Tables Vol C Tables 4.2.6.8 and 6.1.1.4'
K K 0.2009 0.2494 'International Tables Vol C Tables 4.2.6.8 and 6.1.1.4'
U U -9.6767 9.6646 'International Tables Vol C Tables 4.2.6.8 and 6.1.1.4'

loop_
_geom_angle_atom_site_label_1
_geom_angle_atom_site_label_2
_geom_angle_atom_site_label_3
_geom_angle
_geom_angle_site_symmetry_1
_geom_angle_site_symmetry_3
U1 U1 K1 123.88(3) 10_666 6_565
F1 U1 U1 32.09(11) 10_666 10_666
F1 U1 U1 32.15(10) . 10_666
F1 U1 K1 96.27(11) 10_666 6_565
F1 U1 K1 146.68(12) . 6_565
F1 U1 F1 64.24(18) . 10_666
F1 U1 F6 133.1(17) 10_666 2_665
F1 U1 F6 130.5(18) . 2_665
F1 U1 F6 120(3) . .
F1 U1 F6 130.9(13) 10_666 .
F2 U1 U1 94.53(12) . 10_666
F2 U1 K1 92.24(12) . 6_565
F2 U1 F1 114.20(17) . 10_666
F2 U1 F1 73.94(16) . .
F2 U1 F3 75.4(2) . 3_565
F2 U1 F3 77.23(19) . .
F2 U1 F4 75.38(19) . .
F2 U1 F5 146.01(18) . 15_556
F2 U1 F5 138.16(18) . .
F2 U1 F6 113.3(17) . .
F2 U1 F6 112.7(18) . 2_665
F3 U1 U1 168.04(17) . 10_666
F3 U1 U1 106.31(16) 3_565 10_666
F3 U1 K1 48.98(16) . 6_565
F3 U1 K1 129.22(16) 3_565 6_565
F3 U1 F1 144.90(19) . 10_666
F3 U1 F1 133.97(19) 3_565 10_666
F3 U1 F1 147.03(18) . .
F3 U1 F1 77.33(19) 3_565 .
F3 U1 F3 80.3(3) . 3_565
F3 U1 F5 77.34(19) . 15_556
F3 U1 F5 121.5(2) 3_565 15_556
F3 U1 F5 72.30(19) 3_565 .
F3 U1 F5 121.6(2) . .
F3 U1 F6 59.0(18) . .
F3 U1 F6 51(3) 3_565 .
F3 U1 F6 50(2) . 2_665
F3 U1 F6 59.2(15) 3_565 2_665
F4 U1 U1 91.75(13) . 10_666
F4 U1 K1 37.31(14) . 6_565
F4 U1 F1 109.38(18) . .
F4 U1 F1 73.77(17) . 10_666
F4 U1 F3 77.9(2) . .
F4 U1 F3 146.64(19) . 3_565
F4 U1 F5 77.52(19) . 15_556
F4 U1 F5 141.01(18) . .
F4 U1 F6 131(3) . .
F4 U1 F6 119.9(18) . 2_665
F5 U1 U1 106.48(14) 15_556 10_666
F5 U1 U1 70.31(13) . 10_666
F5 U1 K1 128.92(14) . 6_565
F5 U1 K1 53.90(13) 15_556 6_565
F5 U1 F1 135.33(17) 15_556 .
F5 U1 F1 73.59(18) . .
F5 U1 F1 76.70(18) 15_556 10_666
F5 U1 F1 73.26(17) . 10_666
F5 U1 F5 75.17(12) 15_556 .
F5 U1 F6 63.5(15) . .
F5 U1 F6 71(3) 15_556 .
F5 U1 F6 65.0(14) 15_556 2_665
F5 U1 F6 72(2) . 2_665
F6 U1 U1 142(2) 2_665 10_666
F6 U1 U1 132.9(19) . 10_666
F6 U1 K1 93(3) . 6_565
F6 U1 K1 82.7(18) 2_665 6_565
F6 U1 F6 11(3) . 2_665
K1 K1 U1 60.62(5) 10_665 8_654
F1 K1 U1 93.40(10) 9_554 8_654
F1 K1 U1 89.02(11) . 8_654
F1 K1 K1 143.58(12) . 10_665
F1 K1 K1 94.69(11) 9_554 10_665
F1 K1 F1 107.61(13) . 9_554
F1 K1 F2 105.99(16) 9_554 14_455
F1 K1 F2 114.67(16) . 14_455
F1 K1 F3 99.41(16) . 8_654
F1 K1 F3 59.50(13) 9_554 8_654
F1 K1 F5 58.20(13) . 9_554
F1 K1 F5 54.65(13) . 10_666
F1 K1 F5 56.32(13) 9_554 9_554
F1 K1 F5 101.22(15) 9_554 10_666
F2 K1 U1 90.92(12) . 8_654
F2 K1 U1 141.90(12) 14_455 8_654
F2 K1 K1 97.52(13) . 10_665
F2 K1 K1 84.92(12) 14_455 10_665
F2 K1 F1 60.85(15) . .
F2 K1 F1 167.64(16) . 9_554
F2 K1 F2 77.1(2) . 14_455
F2 K1 F3 145.90(17) 14_455 8_654
F2 K1 F3 124.16(16) . 8_654
F2 K1 F4 75.53(15) . 8_654
F2 K1 F4 116.54(16) . 14_455
F2 K1 F5 76.15(15) . 10_666
F2 K1 F5 152.78(16) 14_455 10_666
F2 K1 F5 115.14(15) . 9_554
F2 K1 F5 149.20(16) 14_455 9_554
F3 K1 U1 33.90(9) 8_654 8_654
F3 K1 K1 67.29(12) 8_654 10_665
F3 K1 F5 51.68(14) 8_654 9_554
F3 K1 F5 53.27(15) 8_654 10_666
F4 K1 U1 142.65(13) 18_545 8_654
F4 K1 U1 29.51(10) 8_654 8_654
F4 K1 U1 97.51(12) 14_455 8_654
F4 K1 K1 41.13(11) 8_654 10_665
F4 K1 K1 41.09(12) 14_455 10_665
F4 K1 K1 141.17(13) 18_545 10_665
F4 K1 F1 102.69(15) 8_654 .
F4 K1 F1 75.20(14) 18_545 .
F4 K1 F1 61.09(14) 18_545 9_554
F4 K1 F1 74.36(14) 14_455 9_554
F4 K1 F1 113.14(15) 8_654 9_554
F4 K1 F1 173.10(16) 14_455 .
F4 K1 F2 58.59(16) 14_455 14_455
F4 K1 F2 109.32(17) 18_545 .
F4 K1 F2 74.74(16) 18_545 14_455
F4 K1 F2 112.83(16) 8_654 14_455
F4 K1 F3 114.84(15) 18_545 8_654
F4 K1 F3 57.66(14) 8_654 8_654
F4 K1 F3 87.31(16) 14_455 8_654
F4 K1 F4 172.08(18) 18_545 8_654
F4 K1 F4 100.59(13) 18_545 14_455
F4 K1 F4 82.22(17) 8_654 14_455
F4 K1 F5 74.52(15) 18_545 9_554
F4 K1 F5 97.82(15) 8_654 9_554
F4 K1 F5 131.92(15) 14_455 10_666
F4 K1 F5 126.43(14) 14_455 9_554
F4 K1 F5 119.33(15) 18_545 10_666
F4 K1 F5 54.94(14) 8_654 10_666
F5 K1 U1 68.44(10) 9_554 8_654
F5 K1 U1 34.42(8) 10_666 8_654
F5 K1 K1 118.98(12) 9_554 10_665
F5 K1 K1 93.58(10) 10_666 10_665
F5 K1 F5 51.90(15) 9_554 10_666
F2 K2 F2 102.71(14) 2_665 3_565
F2 K2 F2 77.29(13) 2_665 13_565
F2 K2 F2 77.29(14) 3_565 13_565
F2 K2 F2 180.0 2_665 14_455
F2 K2 F2 77.29(14) 3_565 14_455
F2 K2 F2 102.71(14) 13_565 14_455
F2 K2 F2 77.29(14) 2_665 15
F2 K2 F2 180.0 3_565 15
F2 K2 F2 102.70(13) 13_565 15
F2 K2 F2 102.71(13) 14_455 15
F2 K2 F2 102.71(14) 2_665 .
F2 K2 F2 102.71(13) 3_565 .
F2 K2 F2 180.0(2) 13_565 .
F2 K2 F2 77.30(13) 14_455 .
F2 K2 F2 77.29(14) 15 .
F2 K2 F3 95.02(16) . 2_665
F2 K2 F3 126.42(14) 15 3_565
F2 K2 F3 53.58(14) 2_665 2_665
F2 K2 F3 52.46(14) 3_565 2_665
F2 K2 F3 84.98(16) 14_455 3_565
F2 K2 F3 126.42(14) . 13_565
F2 K2 F3 95.02(16) 2_665 3_565
F2 K2 F3 53.58(14) 3_565 3_565
F2 K2 F3 127.54(14) 13_565 3_565
F2 K2 F3 52.46(14) 14_455 13_565
F2 K2 F3 95.02(16) 15 13_565
F2 K2 F3 127.54(14) 2_665 13_565
F2 K2 F3 52.46(14) . 3_565
F2 K2 F3 53.58(14) 13_565 13_565
F2 K2 F3 84.98(16) 13_565 2_665
F2 K2 F3 126.42(14) 14_455 2_665
F2 K2 F3 127.54(14) 15 2_665
F2 K2 F3 84.98(16) 3_565 13_565
F2 K2 F3 84.98(16) 2_665 15
F2 K2 F3 126.42(14) 3_565 15
F2 K2 F3 52.46(14) 13_565 15
F2 K2 F3 95.02(16) 14_455 15
F2 K2 F3 53.58(14) 15 15
F2 K2 F3 84.98(16) . 14_455
F2 K2 F3 127.54(14) . 15
F2 K2 F3 52.46(14) 2_665 .
F2 K2 F3 95.02(16) 3_565 .
F2 K2 F3 126.42(14) 13_565 .
F2 K2 F3 127.54(14) 14_455 .
F2 K2 F3 84.98(16) 15 .
F2 K2 F3 53.58(14) . .
F2 K2 F3 52.46(14) 15 14_455
F2 K2 F3 53.58(14) 14_455 14_455
F2 K2 F3 95.02(16) 13_565 14_455
F2 K2 F3 126.42(14) 2_665 14_455
F2 K2 F3 127.54(14) 3_565 14_455
F3 K2 F3 127.64(19) 15 .
F3 K2 F3 52.36(19) 2_665 3_565
F3 K2 F3 127.64(19) 2_665 13_565
F3 K2 F3 180.00(10) 13_565 .
F3 K2 F3 52.36(19) 13_565 15
F3 K2 F3 52.36(19) 2_665 .
F3 K2 F3 52.36(19) 3_565 .
F3 K2 F3 127.64(19) 3_565 13_565
F3 K2 F3 127.64(19) . 14_455
F3 K2 F3 52.36(19) 15 14_455
F3 K2 F3 52.36(19) 13_565 14_455
F3 K2 F3 127.64(19) 3_565 14_455
F3 K2 F3 127.64(19) 2_665 15
F3 K2 F3 180.0 3_565 15
F3 K2 F3 180.0 2_665 14_455
U1 F1 U1 115.76(18) . 10_666
U1 F1 K1 108.37(16) . .
U1 F1 K1 111.93(18) 10_666 .
U1 F1 K1 109.55(17) . 5
U1 F1 K1 107.68(16) 10_666 5
K1 F1 K1 102.75(15) . 5
U1 F2 K1 111.6(2) . 15
U1 F2 K1 116.82(19) . .
U1 F2 K2 118.2(2) . .
K1 F2 K1 102.60(18) . 15
K1 F2 K2 103.92(17) . .
K2 F2 K1 101.54(16) . 15
U1 F3 U1 147.8(3) . 2_665
U1 F3 K1 97.1(2) . 6_565
U1 F3 K1 100.38(18) 2_665 6_565
U1 F3 K2 94.54(16) . .
U1 F3 K2 94.41(18) 2_665 .
K1 F3 K2 130.5(2) 6_565 .
U1 F4 K1 117.4(2) . 17
U1 F4 K1 113.2(2) . 6_565
U1 F4 K1 114.23(19) . 15
K1 F4 K1 105.43(18) 17 6_565
K1 F4 K1 106.65(17) 17 15
K1 F4 K1 97.78(17) 6_565 15
U1 F5 U1 148.2(3) 14_456 .
U1 F5 K1 99.93(17) 14_456 5
U1 F5 K1 97.21(16) . 5
U1 F5 K1 91.69(16) 14_456 10_666
U1 F5 K1 95.95(16) . 10_666
K1 F5 K1 132.98(19) 5 10_666
U1 F6 U1 111(2) . 3_565
F6 F6 U1 106(7) 14_456 3_565
F6 F6 U1 118(10) 13_566 3_565
F6 F6 U1 127(5) 15_556 3_565
F6 F6 U1 75(10) 3_565 3_565
F6 F6 U1 128(10) 2_665 3_565
F6 F6 U1 128(4) 14_456 .
F6 F6 U1 127(10) 13_566 .
F6 F6 U1 110(9) 15_556 .
F6 F6 U1 95(10) 2_665 .
F6 F6 U1 145(10) 3_565 .
F6 F6 F6 60.00(8) 2_665 3_565
F6 F6 F6 70(5) 3_565 13_566
F6 F6 F6 70(5) 2_665 13_566
F6 F6 F6 79(3) 2_665 15_556
F6 F6 F6 79(3) 3_565 14_456
F6 F6 F6 90.00(10) 2_665 14_456
F6 F6 F6 90.00(2) 3_565 15_556

loop_
_geom_bond_atom_site_label_1
_geom_bond_atom_site_label_2
_geom_bond_distance
_geom_bond_site_symmetry_2
U1 U1 4.0171(6) 10_666
U1 K1 4.081(2) 6_565
U1 F1 2.374(4) 10_666
U1 F1 2.369(4) .
U1 F2 2.183(5) .
U1 F3 2.301(5) 3_565
U1 F3 2.294(5) .
U1 F4 2.187(5) .
U1 F5 2.308(5) 15_556
U1 F5 2.345(5) .
U1 F6 2.72(16) 2_665
U1 F6 2.64(14) .
K1 U1 4.0811(19) 8_654
K1 K1 4.056(3) 10_665
K1 F1 2.744(5) 9_554
K1 F1 2.738(5) .
K1 F2 2.676(5) .
K1 F2 2.766(6) 14_455
K1 F3 3.103(7) 8_654
K1 F4 2.691(6) 8_654
K1 F4 2.647(5) 18_545
K1 F4 2.693(5) 14_455
K1 F5 3.299(5) 10_666
K1 F5 3.182(6) 9_554
K2 F2 2.716(5) 2_665
K2 F2 2.716(5) 3_565
K2 F2 2.716(5) 13_565
K2 F2 2.716(5) 14_455
K2 F2 2.716(5) 15
K2 F2 2.716(5) .
K2 F3 3.356(6) 2_665
K2 F3 3.356(6) 3_565
K2 F3 3.356(6) 13_565
K2 F3 3.356(6) 15
K2 F3 3.356(6) .
K2 F3 3.356(6) 14_455
F1 U1 2.374(4) 10_666
F1 K1 2.744(5) 5
F2 K1 2.766(6) 15
F3 U1 2.301(5) 2_665
F3 K1 3.103(7) 6_565
F4 K1 2.647(5) 17
F4 K1 2.691(6) 6_565
F4 K1 2.693(5) 15
F5 U1 2.308(5) 14_456
F5 K1 3.182(6) 5
F5 K1 3.299(5) 10_666
F6 U1 2.72(16) 3_565
F6 F6 1.39(7) 15_556
F6 F6 0.51(13) 3_565
F6 F6 0.51(13) 2_665
F6 F6 1.39(7) 14_456
F6 F6 1.48(8) 13_566
